data_7018363
loop_
_publ_author_name
'Prema, Dipesh'
'Oshin, Kayode'
'Desper, John'
'Levy, Christopher J.'

_publ_section_title
;
 Mono- and dinuclear nickel(ii) complexes of resolved Schiff-base ligands
 with extended quinoline substituents.
;
_journal_issue 16
_journal_name_full 'Dalton transactions (Cambridge, England : 2003)'
_journal_page_first 4998
_journal_page_last 5009
_journal_paper_doi 10.1039/c2dt11813k
_journal_volume 41
_journal_year 2012
_chemical_absolute_configuration syn
_chemical_formula_moiety 'C32 H36 I2 N4 Ni'
_chemical_formula_sum 'C32 H36 I2 N4 Ni'
_chemical_formula_weight 789.16
_chemical_name_systematic
;
DP-2-74-1 quinoline cyclohexane imine Ni2 I4
;
_space_group_IT_number 4
_symmetry_cell_setting monoclinic
_symmetry_space_group_name_Hall 'P 2yb'
_symmetry_space_group_name_H-M 'P 1 21 1'
_atom_sites_solution_hydrogens geom
_atom_sites_solution_primary direct
_atom_sites_solution_secondary difmap
_audit_creation_method SHELXL-97
_cell_angle_alpha 90.00
_cell_angle_beta 103.466(8)
_cell_angle_gamma 90.00
_cell_formula_units_Z 4
_cell_length_a 14.9311(17)
_cell_length_b 8.6427(9)
_cell_length_c 25.050(3)
_cell_measurement_reflns_used 3707
_cell_measurement_temperature 173(2)
_cell_measurement_theta_max 27.05
_cell_measurement_theta_min 2.50
_cell_volume 3143.7(6)
_computing_cell_refinement 'Bruker XSCANS'
_computing_data_collection 'Bruker XSCANS'
_computing_data_reduction 'Bruker SHELXTL'
_computing_molecular_graphics 'Bruker SHELXTL'
_computing_publication_material 'Bruker SHELXTL'
_computing_structure_refinement 'SHELXL-97 (Sheldrick, 2008)'
_computing_structure_solution 'SHELXS-97 (Sheldrick, 2008)'
_diffrn_ambient_temperature 173(2)
_diffrn_measured_fraction_theta_full 0.991
_diffrn_measured_fraction_theta_max 0.924
_diffrn_measurement_device_type 'CCD area detector'
_diffrn_measurement_method 'phi and omega scans'
_diffrn_radiation_monochromator graphite
_diffrn_radiation_source 'fine-focus sealed tube'
_diffrn_radiation_type MoK\a
_diffrn_radiation_wavelength 0.71073
_diffrn_reflns_av_R_equivalents 0.0706
_diffrn_reflns_av_sigmaI/netI 0.1154
_diffrn_reflns_limit_h_max 19
_diffrn_reflns_limit_h_min -19
_diffrn_reflns_limit_k_max 11
_diffrn_reflns_limit_k_min -10
_diffrn_reflns_limit_l_max 33
_diffrn_reflns_limit_l_min -32
_diffrn_reflns_number 21125
_diffrn_reflns_theta_full 25.00
_diffrn_reflns_theta_max 28.41
_diffrn_reflns_theta_min 1.40
_exptl_absorpt_coefficient_mu 2.608
_exptl_absorpt_correction_T_max 1.000
_exptl_absorpt_correction_T_min 0.344
_exptl_absorpt_correction_type multi-scan
_exptl_absorpt_process_details SADABS
_exptl_crystal_colour black
_exptl_crystal_density_diffrn 1.667
_exptl_crystal_density_method 'not measured'
_exptl_crystal_description plate
_exptl_crystal_F_000 1560
_exptl_crystal_size_max 0.40
_exptl_crystal_size_mid 0.25
_exptl_crystal_size_min 0.08
_refine_diff_density_max 3.307
_refine_diff_density_min -5.033
_refine_diff_density_rms 0.381
_refine_ls_abs_structure_details 'Flack H D (1983), Acta Cryst. A39, 876-881'
_refine_ls_abs_structure_Flack 0.05(9)
_refine_ls_extinction_method none
_refine_ls_goodness_of_fit_ref 1.084
_refine_ls_hydrogen_treatment constr
_refine_ls_matrix_type full
_refine_ls_number_parameters 703
_refine_ls_number_reflns 12469
_refine_ls_number_restraints 486
_refine_ls_restrained_S_all 1.068
_refine_ls_R_factor_all 0.1301
_refine_ls_R_factor_gt 0.1131
_refine_ls_shift/su_max 0.000
_refine_ls_shift/su_mean 0.000
_refine_ls_structure_factor_coef Fsqd
_refine_ls_weighting_details 'calc w=1/[\s^2^(Fo^2^)+(0.0800P)^2^+200.0000P] where P=(Fo^2^+2Fc^2^)/3'
_refine_ls_weighting_scheme calc
_refine_ls_wR_factor_gt 0.2956
_refine_ls_wR_factor_ref 0.3052
_reflns_number_gt 10092
_reflns_number_total 12469
_reflns_threshold_expression >2sigma(I)
_cod_data_source_file c2dt11813k.txt
_cod_data_source_block (R,R)-2
_cod_depositor_comments
;
The following automatic conversions were performed:

'_symmetry_cell_setting' value 'Monoclinic' changed to 'monoclinic'
according to /home/saulius/struct/CIF-dictionaries/cif_core.dic
dictionary named 'cif_core.dic' version 2.4.1 from 2010-06-29.

Automatic conversion script
Id: cif_fix_values 1715 2011-07-08 13:25:40Z adriana 
;
_cod_original_cell_volume 3143.8(6)
_cod_original_sg_symbol_H-M P2(1)
_cod_database_code 7018363

loop_
_symmetry_equiv_pos_as_xyz
'x, y, z'
'-x, y+1/2, -z'

loop_
_atom_site_label
_atom_site_type_symbol
_atom_site_fract_x
_atom_site_fract_y
_atom_site_fract_z
_atom_site_U_iso_or_equiv
_atom_site_adp_type
_atom_site_occupancy
_atom_site_symmetry_multiplicity
_atom_site_calc_flag
_atom_site_refinement_flags
Ni1_1 Ni 0.79046(18) 0.5577(3) 0.30401(11) 0.0182(6) Uani 1 1 d .
I1_1 I 0.95037(9) 0.41793(19) 0.31330(6) 0.0279(3) Uani 1 1 d .
I2_1 I 0.65782(10) 0.76643(17) 0.29533(7) 0.0278(3) Uani 1 1 d .
N11_1 N 0.7987(12) 0.5278(18) 0.3903(6) 0.020(4) Uani 1 1 d DU
C12_1 C 0.7463(15) 0.402(3) 0.3955(8) 0.029(5) Uani 1 1 d DU
C13_1 C 0.735(2) 0.348(3) 0.4457(9) 0.044(7) Uani 1 1 d DU
H13_1 H 0.6967 0.2610 0.4472 0.052 Uiso 1 1 calc R
C14_1 C 0.7800(19) 0.419(3) 0.4925(9) 0.044(6) Uani 1 1 d DU
H14_1 H 0.7736 0.3816 0.5270 0.052 Uiso 1 1 calc R
C15_1 C 0.8364(16) 0.550(3) 0.4901(8) 0.031(5) Uani 1 1 d DU
C16_1 C 0.879(2) 0.629(3) 0.5373(9) 0.048(7) Uani 1 1 d DU
H16_1 H 0.8679 0.5995 0.5717 0.058 Uiso 1 1 calc R
C17_1 C 0.9393(18) 0.754(3) 0.5342(9) 0.043(6) Uani 1 1 d DU
H17_1 H 0.9761 0.8012 0.5662 0.052 Uiso 1 1 calc R
C18_1 C 0.9410(18) 0.803(3) 0.4835(9) 0.040(6) Uani 1 1 d DU
H18_1 H 0.9788 0.8898 0.4813 0.048 Uiso 1 1 calc R
C19_1 C 0.8942(16) 0.740(2) 0.4342(8) 0.030(5) Uani 1 1 d DU
C20_1 C 0.8390(17) 0.608(3) 0.4372(8) 0.039(6) Uani 1 1 d DU
C21_1 C 0.6957(15) 0.333(3) 0.3443(8) 0.029(5) Uani 1 1 d DU
H21_1 H 0.6543 0.2496 0.3446 0.035 Uiso 1 1 calc R
N21_1 N 0.7083(11) 0.386(2) 0.2991(6) 0.020(4) Uani 1 1 d DU
C22_1 C 0.9080(16) 0.813(3) 0.3811(8) 0.031(6) Uani 1 1 d DU
H22_1 H 0.8710 0.7530 0.3495 0.037 Uiso 1 1 calc R
C23_1 C 1.0079(19) 0.804(4) 0.3788(14) 0.059(10) Uani 1 1 d DU
H23A_1 H 1.0279 0.6954 0.3822 0.089 Uiso 1 1 calc R
H23B_1 H 1.0453 0.8641 0.4091 0.089 Uiso 1 1 calc R
H23C_1 H 1.0154 0.8454 0.3438 0.089 Uiso 1 1 calc R
C24_1 C 0.8714(19) 0.979(3) 0.3768(12) 0.042(7) Uani 1 1 d DU
H24A_1 H 0.8068 0.9783 0.3792 0.062 Uiso 1 1 calc R
H24B_1 H 0.8760 1.0234 0.3416 0.062 Uiso 1 1 calc R
H24C_1 H 0.9078 1.0408 0.4069 0.062 Uiso 1 1 calc R
N31_1 N 0.8262(14) 0.799(2) 0.1308(7) 0.031(5) Uani 1 1 d DU
C32_1 C 0.8254(15) 0.755(2) 0.1791(7) 0.026(5) Uani 1 1 d DU
C33_1 C 0.8617(19) 0.838(3) 0.2284(9) 0.037(6) Uani 1 1 d DU
H33_1 H 0.8623 0.7959 0.2636 0.044 Uiso 1 1 calc R
C34_1 C 0.8964(19) 0.984(3) 0.2217(8) 0.036(6) Uani 1 1 d DU
H34_1 H 0.9155 1.0503 0.2525 0.043 Uiso 1 1 calc R
C35_1 C 0.9029(19) 1.033(2) 0.1701(8) 0.034(6) Uani 1 1 d DU
C36_1 C 0.9328(19) 1.185(3) 0.1611(10) 0.039(6) Uani 1 1 d DU
H36_1 H 0.9618 1.2484 0.1910 0.047 Uiso 1 1 calc R
C37_1 C 0.9190(19) 1.237(3) 0.1085(10) 0.044(7) Uani 1 1 d DU
H37_1 H 0.9204 1.3443 0.1008 0.053 Uiso 1 1 calc R
C38_1 C 0.9030(19) 1.128(3) 0.0669(10) 0.044(7) Uani 1 1 d DU
H38_1 H 0.9223 1.1521 0.0343 0.053 Uiso 1 1 calc R
C39_1 C 0.8604(19) 0.987(3) 0.0697(9) 0.041(6) Uani 1 1 d DU
C40_1 C 0.8617(18) 0.941(2) 0.1242(8) 0.034(6) Uani 1 1 d DU
C41_1 C 0.7830(14) 0.600(2) 0.1793(8) 0.027(5) Uani 1 1 d DU
H41_1 H 0.7639 0.5500 0.1448 0.032 Uiso 1 1 calc R
N41_1 N 0.7692(11) 0.527(2) 0.2208(7) 0.017(3) Uani 1 1 d DU
C42_1 C 0.827(3) 0.883(4) 0.0218(10) 0.090(15) Uani 1 1 d DU
H42_1 H 0.7978 0.7892 0.0339 0.108 Uiso 1 1 calc R
C43_1 C 0.906(3) 0.832(6) -0.0075(13) 0.12(2) Uani 1 1 d DU
H43A_1 H 0.8798 0.7641 -0.0384 0.175 Uiso 1 1 calc R
H43B_1 H 0.9541 0.7775 0.0189 0.175 Uiso 1 1 calc R
H43C_1 H 0.9320 0.9244 -0.0209 0.175 Uiso 1 1 calc R
C44_1 C 0.757(3) 0.965(5) -0.0229(17) 0.089(14) Uani 1 1 d DU
H44A_1 H 0.7032 0.9944 -0.0087 0.133 Uiso 1 1 calc R
H44B_1 H 0.7372 0.8959 -0.0544 0.133 Uiso 1 1 calc R
H44C_1 H 0.7847 1.0584 -0.0343 0.133 Uiso 1 1 calc R
C51_1 C 0.6579(14) 0.337(2) 0.2441(9) 0.019(4) Uani 1 1 d U
H51_1 H 0.6046 0.4087 0.2312 0.023 Uiso 1 1 calc R
C52_1 C 0.7267(15) 0.362(3) 0.2082(9) 0.024(5) Uani 1 1 d U
H52_1 H 0.7782 0.2875 0.2222 0.028 Uiso 1 1 calc R
C53_1 C 0.6873(16) 0.317(3) 0.1492(10) 0.029(5) Uani 1 1 d U
H53A_1 H 0.7363 0.3202 0.1286 0.035 Uiso 1 1 calc R
H53B_1 H 0.6386 0.3913 0.1321 0.035 Uiso 1 1 calc R
C54_1 C 0.646(2) 0.149(3) 0.1466(12) 0.043(7) Uani 1 1 d U
H54A_1 H 0.6146 0.1253 0.1081 0.051 Uiso 1 1 calc R
H54B_1 H 0.6966 0.0741 0.1583 0.051 Uiso 1 1 calc R
C55_1 C 0.5787(18) 0.129(3) 0.1818(10) 0.037(6) Uani 1 1 d U
H55A_1 H 0.5592 0.0193 0.1811 0.044 Uiso 1 1 calc R
H55B_1 H 0.5234 0.1931 0.1675 0.044 Uiso 1 1 calc R
C56_1 C 0.6233(19) 0.177(3) 0.2401(11) 0.035(6) Uani 1 1 d U
H56A_1 H 0.5778 0.1658 0.2629 0.042 Uiso 1 1 calc R
H56B_1 H 0.6752 0.1057 0.2550 0.042 Uiso 1 1 calc R
Ni2_2 Ni 0.2846(2) 0.3001(3) 0.30960(12) 0.0234(6) Uani 1 1 d .
I3_2 I 0.15367(10) 0.10112(17) 0.31183(7) 0.0277(3) Uani 1 1 d .
I4_2 I 0.44521(10) 0.4201(2) 0.30531(7) 0.0317(4) Uani 1 1 d .
N11_2 N 0.3008(12) 0.336(2) 0.3974(6) 0.025(4) Uani 1 1 d DU
C12_2 C 0.2505(15) 0.463(2) 0.4015(7) 0.026(5) Uani 1 1 d DU
C13_2 C 0.2341(17) 0.515(3) 0.4510(8) 0.032(6) Uani 1 1 d DU
H13_2 H 0.1946 0.6008 0.4516 0.039 Uiso 1 1 calc R
C14_2 C 0.2748(18) 0.442(3) 0.4985(9) 0.038(6) Uani 1 1 d DU
H14_2 H 0.2670 0.4807 0.5326 0.046 Uiso 1 1 calc R
C15_2 C 0.329(2) 0.308(3) 0.4971(9) 0.043(7) Uani 1 1 d DU
C16_2 C 0.3733(18) 0.231(3) 0.5443(9) 0.041(6) Uani 1 1 d DU
H16_2 H 0.3637 0.2634 0.5788 0.049 Uiso 1 1 calc R
C17_2 C 0.4332(18) 0.105(3) 0.5418(9) 0.044(6) Uani 1 1 d DU
H17_2 H 0.4709 0.0597 0.5739 0.053 Uiso 1 1 calc R
C18_2 C 0.433(2) 0.054(3) 0.4913(9) 0.049(8) Uani 1 1 d DU
H18_2 H 0.4630 -0.0426 0.4893 0.059 Uiso 1 1 calc R
C19_2 C 0.3945(15) 0.123(2) 0.4418(8) 0.029(5) Uani 1 1 d DU
C20_2 C 0.3430(14) 0.259(2) 0.4450(7) 0.022(4) Uani 1 1 d DU
C21_2 C 0.2150(15) 0.551(2) 0.3513(8) 0.027(5) Uani 1 1 d DU
H21_2 H 0.1836 0.6464 0.3523 0.032 Uiso 1 1 calc R
N21_2 N 0.2267(11) 0.498(2) 0.3063(6) 0.019(4) Uani 1 1 d DU
C22_2 C 0.4114(15) 0.051(3) 0.3891(9) 0.033(6) Uani 1 1 d DU
H22_2 H 0.3742 0.1109 0.3573 0.040 Uiso 1 1 calc R
C23_2 C 0.378(2) -0.114(3) 0.3834(13) 0.052(8) Uani 1 1 d DU
H23A_2 H 0.3128 -0.1180 0.3832 0.078 Uiso 1 1 calc R
H23B_2 H 0.4134 -0.1753 0.4143 0.078 Uiso 1 1 calc R
H23C_2 H 0.3879 -0.1574 0.3489 0.078 Uiso 1 1 calc R
C24_2 C 0.5125(16) 0.066(4) 0.3876(12) 0.045(8) Uani 1 1 d DU
H24A_2 H 0.5220 0.0216 0.3534 0.068 Uiso 1 1 calc R
H24B_2 H 0.5507 0.0115 0.4190 0.068 Uiso 1 1 calc R
H24C_2 H 0.5298 0.1761 0.3894 0.068 Uiso 1 1 calc R
N31_2 N 0.3209(16) 0.064(2) 0.1365(7) 0.037(5) Uani 1 1 d DU
C32_2 C 0.3121(15) 0.101(2) 0.1844(7) 0.026(5) Uani 1 1 d DU
C33_2 C 0.3458(17) 0.010(2) 0.2324(8) 0.031(5) Uani 1 1 d DU
H33A_2 H 0.3367 0.0406 0.2673 0.037 Uiso 1 1 calc R
C34_2 C 0.3928(15) -0.125(2) 0.2257(8) 0.026(5) Uani 1 1 d DU
H34_2 H 0.4213 -0.1851 0.2568 0.031 Uiso 1 1 calc R
C35_2 C 0.3979(17) -0.171(2) 0.1738(8) 0.030(5) Uani 1 1 d DU
C36_2 C 0.448(2) -0.305(3) 0.1660(10) 0.042(7) Uani 1 1 d DU
H36_2 H 0.4785 -0.3654 0.1965 0.051 Uiso 1 1 calc R
C37_2 C 0.451(2) -0.346(3) 0.1144(11) 0.052(8) Uani 1 1 d DU
H37_2 H 0.4818 -0.4371 0.1072 0.062 Uiso 1 1 calc R
C38_2 C 0.4084(16) -0.248(3) 0.0725(9) 0.036(6) Uani 1 1 d DU
H38_2 H 0.3962 -0.2891 0.0364 0.044 Uiso 1 1 calc R
C39_2 C 0.381(2) -0.095(3) 0.0772(10) 0.052(7) Uani 1 1 d DU
C40_2 C 0.3646(17) -0.070(2) 0.1299(8) 0.034(5) Uani 1 1 d DU
C41_2 C 0.2524(15) 0.238(2) 0.1835(8) 0.026(5) Uani 1 1 d DU
H41_2 H 0.2205 0.2731 0.1483 0.031 Uiso 1 1 calc R
N41_2 N 0.2387(13) 0.314(2) 0.2244(8) 0.026(4) Uani 1 1 d DU
C42_2 C 0.344(3) 0.010(4) 0.0305(11) 0.074(13) Uani 1 1 d DU
H42_2 H 0.3308 0.1129 0.0453 0.088 Uiso 1 1 calc R
C43_2 C 0.411(3) 0.033(6) -0.0091(16) 0.104(17) Uani 1 1 d DU
H43A_2 H 0.4696 0.0761 0.0118 0.155 Uiso 1 1 calc R
H43B_2 H 0.3832 0.1045 -0.0387 0.155 Uiso 1 1 calc R
H43C_2 H 0.4224 -0.0668 -0.0248 0.155 Uiso 1 1 calc R
C44_2 C 0.255(3) -0.052(5) -0.0058(16) 0.12(2) Uani 1 1 d DU
H44A_2 H 0.2322 0.0204 -0.0359 0.182 Uiso 1 1 calc R
H44B_2 H 0.2088 -0.0643 0.0160 0.182 Uiso 1 1 calc R
H44C_2 H 0.2670 -0.1528 -0.0208 0.182 Uiso 1 1 calc R
C51_2 C 0.1989(18) 0.569(3) 0.2536(10) 0.032(5) Uani 1 1 d U
H51_2 H 0.2558 0.6160 0.2457 0.038 Uiso 1 1 calc R
C52_2 C 0.1702(16) 0.441(3) 0.2123(9) 0.027(5) Uani 1 1 d U
H52_2 H 0.1110 0.3989 0.2184 0.033 Uiso 1 1 calc R
C53_2 C 0.149(2) 0.503(4) 0.1527(12) 0.045(7) Uani 1 1 d U
H53A_2 H 0.1264 0.4173 0.1269 0.054 Uiso 1 1 calc R
H53B_2 H 0.2067 0.5433 0.1444 0.054 Uiso 1 1 calc R
C54_2 C 0.076(2) 0.634(4) 0.1449(12) 0.046(7) Uani 1 1 d U
H54A_2 H 0.0683 0.6803 0.1080 0.055 Uiso 1 1 calc R
H54B_2 H 0.0160 0.5902 0.1478 0.055 Uiso 1 1 calc R
C55_2 C 0.107(2) 0.760(4) 0.1894(12) 0.044(6) Uani 1 1 d U
H55A_2 H 0.1614 0.8135 0.1825 0.053 Uiso 1 1 calc R
H55B_2 H 0.0567 0.8374 0.1858 0.053 Uiso 1 1 calc R
C56_2 C 0.130(2) 0.698(3) 0.2477(12) 0.040(6) Uani 1 1 d U
H56A_2 H 0.1546 0.7825 0.2735 0.047 Uiso 1 1 calc R
H56B_2 H 0.0728 0.6590 0.2571 0.047 Uiso 1 1 calc R

loop_
_atom_site_aniso_label
_atom_site_aniso_U_11
_atom_site_aniso_U_22
_atom_site_aniso_U_33
_atom_site_aniso_U_23
_atom_site_aniso_U_13
_atom_site_aniso_U_12
Ni1_1 0.0107(12) 0.0135(13) 0.0298(14) 0.0052(11) 0.0036(10) -0.0024(10)
I1_1 0.0150(6) 0.0258(8) 0.0421(8) 0.0020(7) 0.0053(5) 0.0052(6)
I2_1 0.0215(7) 0.0160(7) 0.0464(9) 0.0045(7) 0.0086(6) 0.0026(6)
N11_1 0.017(6) 0.017(6) 0.027(6) 0.001(5) 0.004(5) 0.005(5)
C12_1 0.031(7) 0.025(7) 0.032(7) 0.007(6) 0.008(6) 0.010(6)
C13_1 0.045(9) 0.042(9) 0.045(9) 0.009(7) 0.015(7) -0.002(7)
C14_1 0.045(9) 0.047(9) 0.040(8) 0.007(7) 0.012(7) 0.007(7)
C15_1 0.033(8) 0.028(8) 0.031(8) 0.005(6) 0.006(6) 0.009(6)
C16_1 0.049(9) 0.053(10) 0.043(9) 0.000(7) 0.011(7) 0.015(7)
C17_1 0.037(9) 0.049(9) 0.043(9) -0.003(7) 0.006(7) 0.009(7)
C18_1 0.037(8) 0.039(9) 0.042(9) -0.001(7) 0.005(7) 0.004(7)
C19_1 0.030(8) 0.027(8) 0.029(7) 0.002(6) 0.002(6) 0.002(6)
C20_1 0.041(8) 0.036(8) 0.040(8) -0.002(7) 0.011(6) 0.009(7)
C21_1 0.024(7) 0.029(8) 0.036(8) 0.010(6) 0.010(6) -0.002(6)
N21_1 0.012(6) 0.019(7) 0.031(7) 0.006(5) 0.013(5) 0.010(5)
C22_1 0.030(12) 0.038(15) 0.024(11) -0.013(10) 0.004(9) -0.007(11)
C23_1 0.043(17) 0.06(2) 0.09(2) -0.041(19) 0.036(17) -0.023(16)
C24_1 0.036(15) 0.023(13) 0.063(18) -0.014(13) 0.007(13) -0.009(12)
N31_1 0.035(7) 0.027(7) 0.035(7) -0.002(6) 0.015(6) -0.005(6)
C32_1 0.028(7) 0.020(7) 0.028(7) 0.001(6) 0.003(6) -0.003(6)
C33_1 0.038(9) 0.038(9) 0.035(8) 0.002(7) 0.010(7) -0.010(7)
C34_1 0.039(9) 0.033(8) 0.034(8) -0.001(6) 0.006(6) -0.004(7)
C35_1 0.036(8) 0.031(8) 0.036(8) 0.001(6) 0.009(6) -0.004(7)
C36_1 0.039(9) 0.036(9) 0.043(9) 0.001(7) 0.010(7) -0.003(7)
C37_1 0.040(9) 0.047(10) 0.050(9) 0.002(7) 0.021(7) -0.009(7)
C38_1 0.039(9) 0.052(10) 0.047(9) 0.010(7) 0.021(7) -0.010(7)
C39_1 0.040(9) 0.038(9) 0.046(9) -0.002(7) 0.014(7) 0.002(7)
C40_1 0.037(8) 0.033(9) 0.034(8) 0.003(6) 0.010(6) -0.007(6)
C41_1 0.023(7) 0.028(8) 0.026(7) -0.001(6) -0.002(6) 0.002(6)
N41_1 0.008(6) 0.019(6) 0.022(6) 0.009(5) -0.001(5) 0.003(5)
C42_1 0.20(4) 0.05(2) 0.031(16) 0.007(14) 0.04(2) -0.04(3)
C43_1 0.22(6) 0.10(4) 0.026(18) -0.012(19) 0.02(3) 0.04(4)
C44_1 0.06(2) 0.10(3) 0.11(3) -0.03(3) 0.04(2) -0.04(2)
C51_1 0.014(6) 0.018(7) 0.025(7) 0.001(6) 0.003(5) 0.000(6)
C52_1 0.020(7) 0.023(7) 0.025(7) -0.003(6) -0.002(6) 0.001(6)
C53_1 0.024(7) 0.030(8) 0.034(8) 0.001(6) 0.011(6) 0.002(6)
C54_1 0.045(9) 0.036(9) 0.046(9) -0.006(7) 0.006(7) -0.003(7)
C55_1 0.034(8) 0.035(9) 0.039(8) -0.002(7) 0.003(6) -0.010(7)
C56_1 0.030(8) 0.035(9) 0.039(8) 0.005(7) 0.008(6) -0.004(7)
Ni2_2 0.0222(14) 0.0138(15) 0.0361(16) -0.0022(11) 0.0108(12) -0.0011(11)
I3_2 0.0243(7) 0.0176(7) 0.0440(8) -0.0093(6) 0.0140(6) -0.0059(6)
I4_2 0.0178(7) 0.0276(8) 0.0508(9) 0.0034(8) 0.0100(6) -0.0034(7)
N11_2 0.021(7) 0.028(7) 0.025(7) -0.003(6) 0.006(5) -0.006(6)
C12_2 0.025(7) 0.027(8) 0.029(7) -0.006(6) 0.010(6) -0.008(6)
C13_2 0.032(8) 0.032(8) 0.034(8) -0.007(6) 0.007(6) -0.003(6)
C14_2 0.040(8) 0.039(9) 0.036(8) -0.003(7) 0.012(6) -0.007(7)
C15_2 0.048(9) 0.040(9) 0.043(9) -0.002(7) 0.013(7) -0.010(7)
C16_2 0.043(9) 0.044(9) 0.036(8) -0.002(7) 0.010(7) -0.013(7)
C17_2 0.039(9) 0.048(9) 0.043(9) 0.003(7) 0.007(7) -0.009(7)
C18_2 0.046(10) 0.047(10) 0.052(10) 0.006(7) 0.006(7) -0.003(7)
C19_2 0.029(7) 0.028(8) 0.029(7) 0.002(6) 0.007(6) -0.006(6)
C20_2 0.020(7) 0.020(7) 0.028(7) 0.002(6) 0.010(6) 0.001(6)
C21_2 0.027(7) 0.025(8) 0.030(7) -0.004(6) 0.011(6) 0.000(6)
N21_2 0.011(6) 0.018(6) 0.027(6) -0.008(5) 0.000(5) -0.008(5)
C22_2 0.020(11) 0.027(13) 0.060(15) 0.018(11) 0.024(11) 0.000(10)
C23_2 0.058(19) 0.039(18) 0.07(2) 0.009(15) 0.037(16) 0.027(16)
C24_2 0.030(13) 0.047(18) 0.062(17) 0.032(15) 0.019(12) 0.011(13)
N31_2 0.039(8) 0.037(8) 0.038(7) -0.001(6) 0.013(6) 0.007(6)
C32_2 0.023(7) 0.026(8) 0.032(7) -0.002(6) 0.011(6) 0.002(6)
C33_2 0.031(8) 0.030(8) 0.031(8) -0.001(6) 0.007(6) 0.004(6)
C34_2 0.021(7) 0.028(8) 0.030(7) 0.005(6) 0.008(6) 0.001(6)
C35_2 0.029(8) 0.030(8) 0.030(8) -0.004(6) 0.006(6) 0.003(6)
C36_2 0.043(9) 0.040(9) 0.043(9) 0.000(7) 0.006(7) 0.009(7)
C37_2 0.055(10) 0.049(10) 0.053(10) -0.003(7) 0.015(7) 0.008(7)
C38_2 0.018(7) 0.044(9) 0.044(8) -0.007(7) 0.001(6) -0.006(7)
C39_2 0.053(10) 0.052(10) 0.053(9) 0.004(7) 0.014(7) 0.011(7)
C40_2 0.037(8) 0.031(8) 0.032(8) -0.003(7) 0.007(6) 0.001(7)
C41_2 0.024(7) 0.023(8) 0.027(7) -0.002(6) 0.000(6) 0.001(6)
N41_2 0.021(7) 0.023(7) 0.036(7) 0.001(6) 0.012(6) -0.004(6)
C42_2 0.15(4) 0.05(2) 0.030(15) 0.002(14) 0.034(19) 0.05(2)
C43_2 0.12(4) 0.11(4) 0.09(3) -0.02(3) 0.04(3) -0.05(3)
C44_2 0.24(6) 0.07(3) 0.08(3) 0.04(2) 0.08(3) 0.07(3)
C51_2 0.032(8) 0.030(8) 0.035(8) -0.003(6) 0.007(6) 0.004(6)
C52_2 0.026(7) 0.025(8) 0.029(7) -0.005(6) 0.001(6) 0.004(6)
C53_2 0.043(9) 0.043(9) 0.047(9) 0.001(7) 0.008(7) 0.004(7)
C54_2 0.044(9) 0.042(9) 0.048(9) 0.000(7) 0.005(7) 0.008(7)
C55_2 0.045(9) 0.035(9) 0.050(9) -0.001(7) 0.005(7) 0.002(7)
C56_2 0.043(9) 0.034(9) 0.044(9) 0.005(7) 0.014(7) 0.002(7)

loop_
_atom_type_symbol
_atom_type_description
_atom_type_scat_dispersion_real
_atom_type_scat_dispersion_imag
_atom_type_scat_source
C C 0.0033 0.0016 'International Tables Vol C Tables 4.2.6.8 and 6.1.1.4'
H H 0.0000 0.0000 'International Tables Vol C Tables 4.2.6.8 and 6.1.1.4'
N N 0.0061 0.0033 'International Tables Vol C Tables 4.2.6.8 and 6.1.1.4'
Ni Ni 0.3393 1.1124 'International Tables Vol C Tables 4.2.6.8 and 6.1.1.4'
I I -0.4742 1.8119 'International Tables Vol C Tables 4.2.6.8 and 6.1.1.4'

loop_
_geom_angle_atom_site_label_1
_geom_angle_atom_site_label_2
_geom_angle_atom_site_label_3
_geom_angle
N21_1 Ni1_1 N41_1 83.7(6)
N21_1 Ni1_1 N11_1 81.8(6)
N41_1 Ni1_1 N11_1 164.7(6)
N21_1 Ni1_1 I1_1 101.8(5)
N41_1 Ni1_1 I1_1 87.3(5)
N11_1 Ni1_1 I1_1 91.0(5)
N21_1 Ni1_1 I2_1 93.8(5)
N41_1 Ni1_1 I2_1 93.9(5)
N11_1 Ni1_1 I2_1 91.8(5)
I1_1 Ni1_1 I2_1 164.35(12)
C12_1 N11_1 C20_1 117.8(16)
C12_1 N11_1 Ni1_1 107.0(11)
C20_1 N11_1 Ni1_1 135.1(12)
N11_1 C12_1 C13_1 123.4(18)
N11_1 C12_1 C21_1 115.8(16)
C13_1 C12_1 C21_1 120.6(18)
C14_1 C13_1 C12_1 119(2)
C14_1 C13_1 H13_1 120.4
C12_1 C13_1 H13_1 120.4
C13_1 C14_1 C15_1 120.4(19)
C13_1 C14_1 H14_1 119.8
C15_1 C14_1 H14_1 119.8
C16_1 C15_1 C14_1 121.1(19)
C16_1 C15_1 C20_1 120.8(19)
C14_1 C15_1 C20_1 117.7(18)
C15_1 C16_1 C17_1 120(2)
C15_1 C16_1 H16_1 120.0
C17_1 C16_1 H16_1 120.0
C18_1 C17_1 C16_1 116(2)
C18_1 C17_1 H17_1 121.9
C16_1 C17_1 H17_1 121.9
C17_1 C18_1 C19_1 127(2)
C17_1 C18_1 H18_1 116.3
C19_1 C18_1 H18_1 116.3
C18_1 C19_1 C20_1 116.6(17)
C18_1 C19_1 C22_1 118.1(17)
C20_1 C19_1 C22_1 125.3(16)
N11_1 C20_1 C19_1 120.2(17)
N11_1 C20_1 C15_1 121.0(17)
C19_1 C20_1 C15_1 118.3(17)
N21_1 C21_1 C12_1 118.6(17)
N21_1 C21_1 H21_1 120.7
C12_1 C21_1 H21_1 120.7
C21_1 N21_1 C51_1 125.4(17)
C21_1 N21_1 Ni1_1 116.6(14)
C51_1 N21_1 Ni1_1 117.6(12)
C23_1 C22_1 C24_1 113.0(19)
C23_1 C22_1 C19_1 110(2)
C24_1 C22_1 C19_1 109.3(19)
C23_1 C22_1 H22_1 108.1
C24_1 C22_1 H22_1 108.1
C19_1 C22_1 H22_1 108.1
C22_1 C23_1 H23A_1 109.5
C22_1 C23_1 H23B_1 109.5
H23A_1 C23_1 H23B_1 109.5
C22_1 C23_1 H23C_1 109.5
H23A_1 C23_1 H23C_1 109.5
H23B_1 C23_1 H23C_1 109.5
C22_1 C24_1 H24A_1 109.5
C22_1 C24_1 H24B_1 109.5
H24A_1 C24_1 H24B_1 109.5
C22_1 C24_1 H24C_1 109.5
H24A_1 C24_1 H24C_1 109.5
H24B_1 C24_1 H24C_1 109.5
C32_1 N31_1 C40_1 118.4(17)
N31_1 C32_1 C33_1 126.0(17)
N31_1 C32_1 C41_1 112.0(16)
C33_1 C32_1 C41_1 122.0(16)
C34_1 C33_1 C32_1 115.5(18)
C34_1 C33_1 H33_1 122.3
C32_1 C33_1 H33_1 122.3
C35_1 C34_1 C33_1 120.1(19)
C35_1 C34_1 H34_1 120.0
C33_1 C34_1 H34_1 120.0
C34_1 C35_1 C40_1 118.3(17)
C34_1 C35_1 C36_1 121.7(19)
C40_1 C35_1 C36_1 118.8(18)
C37_1 C36_1 C35_1 119(2)
C37_1 C36_1 H36_1 120.7
C35_1 C36_1 H36_1 120.7
C36_1 C37_1 C38_1 118(2)
C36_1 C37_1 H37_1 121.1
C38_1 C37_1 H37_1 121.1
C37_1 C38_1 C39_1 124(2)
C37_1 C38_1 H38_1 117.9
C39_1 C38_1 H38_1 117.9
C38_1 C39_1 C40_1 112.9(19)
C38_1 C39_1 C42_1 124(2)
C40_1 C39_1 C42_1 123(2)
N31_1 C40_1 C35_1 121.1(17)
N31_1 C40_1 C39_1 116.5(17)
C35_1 C40_1 C39_1 122.3(18)
N41_1 C41_1 C32_1 127.0(18)
N41_1 C41_1 H41_1 116.5
C32_1 C41_1 H41_1 116.5
C41_1 N41_1 C52_1 115.0(17)
C41_1 N41_1 Ni1_1 138.6(15)
C52_1 N41_1 Ni1_1 106.5(11)
C39_1 C42_1 C44_1 111(3)
C39_1 C42_1 C43_1 113(3)
C44_1 C42_1 C43_1 104(2)
C39_1 C42_1 H42_1 109.4
C44_1 C42_1 H42_1 109.4
C43_1 C42_1 H42_1 109.4
C42_1 C43_1 H43A_1 109.5
C42_1 C43_1 H43B_1 109.5
H43A_1 C43_1 H43B_1 109.5
C42_1 C43_1 H43C_1 109.5
H43A_1 C43_1 H43C_1 109.5
H43B_1 C43_1 H43C_1 109.5
C42_1 C44_1 H44A_1 109.5
C42_1 C44_1 H44B_1 109.5
H44A_1 C44_1 H44B_1 109.5
C42_1 C44_1 H44C_1 109.5
H44A_1 C44_1 H44C_1 109.5
H44B_1 C44_1 H44C_1 109.5
N21_1 C51_1 C56_1 115.4(19)
N21_1 C51_1 C52_1 104.2(16)
C56_1 C51_1 C52_1 111(2)
N21_1 C51_1 H51_1 108.6
C56_1 C51_1 H51_1 108.6
C52_1 C51_1 H51_1 108.6
C53_1 C52_1 C51_1 112.3(18)
C53_1 C52_1 N41_1 118.7(18)
C51_1 C52_1 N41_1 107.7(17)
C53_1 C52_1 H52_1 105.8
C51_1 C52_1 H52_1 105.8
N41_1 C52_1 H52_1 105.8
C52_1 C53_1 C54_1 110(2)
C52_1 C53_1 H53A_1 109.7
C54_1 C53_1 H53A_1 109.7
C52_1 C53_1 H53B_1 109.7
C54_1 C53_1 H53B_1 109.7
H53A_1 C53_1 H53B_1 108.2
C55_1 C54_1 C53_1 113(2)
C55_1 C54_1 H54A_1 108.9
C53_1 C54_1 H54A_1 108.9
C55_1 C54_1 H54B_1 108.9
C53_1 C54_1 H54B_1 108.9
H54A_1 C54_1 H54B_1 107.7
C54_1 C55_1 C56_1 109(2)
C54_1 C55_1 H55A_1 109.8
C56_1 C55_1 H55A_1 109.8
C54_1 C55_1 H55B_1 109.8
C56_1 C55_1 H55B_1 109.8
H55A_1 C55_1 H55B_1 108.2
C51_1 C56_1 C55_1 113(2)
C51_1 C56_1 H56A_1 109.0
C55_1 C56_1 H56A_1 109.0
C51_1 C56_1 H56B_1 109.0
C55_1 C56_1 H56B_1 109.0
H56A_1 C56_1 H56B_1 107.8
N21_2 Ni2_2 N41_2 82.3(7)
N21_2 Ni2_2 N11_2 82.0(6)
N41_2 Ni2_2 N11_2 163.2(7)
N21_2 Ni2_2 I3_2 104.9(5)
N41_2 Ni2_2 I3_2 89.5(5)
N11_2 Ni2_2 I3_2 88.8(5)
N21_2 Ni2_2 I4_2 93.0(5)
N41_2 Ni2_2 I4_2 91.2(5)
N11_2 Ni2_2 I4_2 95.6(5)
I3_2 Ni2_2 I4_2 161.97(13)
C12_2 N11_2 C20_2 118.4(15)
C12_2 N11_2 Ni2_2 105.0(11)
C20_2 N11_2 Ni2_2 136.5(12)
N11_2 C12_2 C13_2 122.9(17)
N11_2 C12_2 C21_2 117.2(16)
C13_2 C12_2 C21_2 119.9(17)
C14_2 C13_2 C12_2 119.7(19)
C14_2 C13_2 H13_2 120.1
C12_2 C13_2 H13_2 120.1
C13_2 C14_2 C15_2 120.0(19)
C13_2 C14_2 H14_2 120.0
C15_2 C14_2 H14_2 120.0
C16_2 C15_2 C14_2 122.4(19)
C16_2 C15_2 C20_2 119.7(19)
C14_2 C15_2 C20_2 117.8(18)
C15_2 C16_2 C17_2 121(2)
C15_2 C16_2 H16_2 119.6
C17_2 C16_2 H16_2 119.6
C18_2 C17_2 C16_2 116(2)
C18_2 C17_2 H17_2 122.2
C16_2 C17_2 H17_2 122.2
C17_2 C18_2 C19_2 128(2)
C17_2 C18_2 H18_2 116.1
C19_2 C18_2 H18_2 116.1
C18_2 C19_2 C20_2 115.5(17)
C18_2 C19_2 C22_2 118.6(18)
C20_2 C19_2 C22_2 125.9(16)
N11_2 C20_2 C19_2 119.5(16)
N11_2 C20_2 C15_2 120.8(16)
C19_2 C20_2 C15_2 119.5(16)
N21_2 C21_2 C12_2 118.7(17)
N21_2 C21_2 H21_2 120.7
C12_2 C21_2 H21_2 120.7
C21_2 N21_2 C51_2 126.4(19)
C21_2 N21_2 Ni2_2 116.2(14)
C51_2 N21_2 Ni2_2 117.4(14)
C23_2 C22_2 C24_2 112.4(18)
C23_2 C22_2 C19_2 110.6(18)
C24_2 C22_2 C19_2 110(2)
C23_2 C22_2 H22_2 107.7
C24_2 C22_2 H22_2 107.7
C19_2 C22_2 H22_2 107.7
C22_2 C23_2 H23A_2 109.5
C22_2 C23_2 H23B_2 109.5
H23A_2 C23_2 H23B_2 109.5
C22_2 C23_2 H23C_2 109.5
H23A_2 C23_2 H23C_2 109.5
H23B_2 C23_2 H23C_2 109.5
C22_2 C24_2 H24A_2 109.5
C22_2 C24_2 H24B_2 109.5
H24A_2 C24_2 H24B_2 109.5
C22_2 C24_2 H24C_2 109.5
H24A_2 C24_2 H24C_2 109.5
H24B_2 C24_2 H24C_2 109.5
C32_2 N31_2 C40_2 118.9(17)
N31_2 C32_2 C33_2 124.3(17)
N31_2 C32_2 C41_2 112.2(16)
C33_2 C32_2 C41_2 123.1(16)
C34_2 C33_2 C32_2 116.6(17)
C34_2 C33_2 H33A_2 121.7
C32_2 C33_2 H33A_2 121.7
C35_2 C34_2 C33_2 119.9(18)
C35_2 C34_2 H34_2 120.1
C33_2 C34_2 H34_2 120.1
C34_2 C35_2 C40_2 118.0(17)
C34_2 C35_2 C36_2 121.0(18)
C40_2 C35_2 C36_2 120.3(18)
C37_2 C36_2 C35_2 119(2)
C37_2 C36_2 H36_2 120.6
C35_2 C36_2 H36_2 120.6
C36_2 C37_2 C38_2 117(2)
C36_2 C37_2 H37_2 121.5
C38_2 C37_2 H37_2 121.5
C37_2 C38_2 C39_2 127(2)
C37_2 C38_2 H38_2 116.3
C39_2 C38_2 H38_2 116.3
C38_2 C39_2 C40_2 110(2)
C38_2 C39_2 C42_2 125(2)
C40_2 C39_2 C42_2 121(2)
N31_2 C40_2 C35_2 122.0(17)
N31_2 C40_2 C39_2 116.2(18)
C35_2 C40_2 C39_2 121.7(18)
N41_2 C41_2 C32_2 127.6(18)
N41_2 C41_2 H41_2 116.2
C32_2 C41_2 H41_2 116.2
C41_2 N41_2 C52_2 116.8(18)
C41_2 N41_2 Ni2_2 135.8(16)
C52_2 N41_2 Ni2_2 107.3(13)
C39_2 C42_2 C44_2 112(3)
C39_2 C42_2 C43_2 113(3)
C44_2 C42_2 C43_2 105(2)
C39_2 C42_2 H42_2 108.9
C44_2 C42_2 H42_2 108.9
C43_2 C42_2 H42_2 108.9
C42_2 C43_2 H43A_2 109.5
C42_2 C43_2 H43B_2 109.5
H43A_2 C43_2 H43B_2 109.5
C42_2 C43_2 H43C_2 109.5
H43A_2 C43_2 H43C_2 109.5
H43B_2 C43_2 H43C_2 109.5
C42_2 C44_2 H44A_2 109.5
C42_2 C44_2 H44B_2 109.5
H44A_2 C44_2 H44B_2 109.5
C42_2 C44_2 H44C_2 109.5
H44A_2 C44_2 H44C_2 109.5
H44B_2 C44_2 H44C_2 109.5
N21_2 C51_2 C56_2 117(2)
N21_2 C51_2 C52_2 107(2)
C56_2 C51_2 C52_2 113(2)
N21_2 C51_2 H51_2 106.3
C56_2 C51_2 H51_2 106.3
C52_2 C51_2 H51_2 106.3
N41_2 C52_2 C51_2 109.4(18)
N41_2 C52_2 C53_2 115(2)
C51_2 C52_2 C53_2 112(2)
N41_2 C52_2 H52_2 106.7
C51_2 C52_2 H52_2 106.7
C53_2 C52_2 H52_2 106.7
C52_2 C53_2 C54_2 110(2)
C52_2 C53_2 H53A_2 109.6
C54_2 C53_2 H53A_2 109.6
C52_2 C53_2 H53B_2 109.6
C54_2 C53_2 H53B_2 109.6
H53A_2 C53_2 H53B_2 108.1
C55_2 C54_2 C53_2 110(2)
C55_2 C54_2 H54A_2 109.7
C53_2 C54_2 H54A_2 109.7
C55_2 C54_2 H54B_2 109.7
C53_2 C54_2 H54B_2 109.7
H54A_2 C54_2 H54B_2 108.2
C56_2 C55_2 C54_2 114(3)
C56_2 C55_2 H55A_2 108.8
C54_2 C55_2 H55A_2 108.8
C56_2 C55_2 H55B_2 108.8
C54_2 C55_2 H55B_2 108.8
H55A_2 C55_2 H55B_2 107.7
C51_2 C56_2 C55_2 111(2)
C51_2 C56_2 H56A_2 109.5
C55_2 C56_2 H56A_2 109.5
C51_2 C56_2 H56B_2 109.5
C55_2 C56_2 H56B_2 109.5
H56A_2 C56_2 H56B_2 108.1

loop_
_geom_bond_atom_site_label_1
_geom_bond_atom_site_label_2
_geom_bond_distance
Ni1_1 N21_1 1.910(18)
Ni1_1 N41_1 2.050(17)
Ni1_1 N11_1 2.151(16)
Ni1_1 I1_1 2.637(3)
Ni1_1 I2_1 2.650(3)
N11_1 C12_1 1.36(2)
N11_1 C20_1 1.38(2)
C12_1 C13_1 1.39(2)
C12_1 C21_1 1.46(2)
C13_1 C14_1 1.36(3)
C13_1 H13_1 0.9500
C14_1 C15_1 1.42(3)
C14_1 H14_1 0.9500
C15_1 C16_1 1.39(3)
C15_1 C20_1 1.43(2)
C16_1 C17_1 1.42(3)
C16_1 H16_1 0.9500
C17_1 C18_1 1.34(3)
C17_1 H17_1 0.9500
C18_1 C19_1 1.38(2)
C18_1 H18_1 0.9500
C19_1 C20_1 1.42(2)
C19_1 C22_1 1.53(2)
C21_1 N21_1 1.28(2)
C21_1 H21_1 0.9500
N21_1 C51_1 1.47(3)
C22_1 C23_1 1.51(3)
C22_1 C24_1 1.53(3)
C22_1 H22_1 1.0000
C23_1 H23A_1 0.9800
C23_1 H23B_1 0.9800
C23_1 H23C_1 0.9800
C24_1 H24A_1 0.9800
C24_1 H24B_1 0.9800
C24_1 H24C_1 0.9800
N31_1 C32_1 1.27(2)
N31_1 C40_1 1.36(2)
C32_1 C33_1 1.42(2)
C32_1 C41_1 1.48(2)
C33_1 C34_1 1.39(2)
C33_1 H33_1 0.9500
C34_1 C35_1 1.38(2)
C34_1 H34_1 0.9500
C35_1 C40_1 1.41(2)
C35_1 C36_1 1.42(2)
C36_1 C37_1 1.36(3)
C36_1 H36_1 0.9500
C37_1 C38_1 1.38(3)
C37_1 H37_1 0.9500
C38_1 C39_1 1.39(3)
C38_1 H38_1 0.9500
C39_1 C40_1 1.42(3)
C39_1 C42_1 1.49(3)
C41_1 N41_1 1.27(2)
C41_1 H41_1 0.9500
N41_1 C52_1 1.57(3)
C42_1 C44_1 1.52(5)
C42_1 C43_1 1.59(4)
C42_1 H42_1 1.0000
C43_1 H43A_1 0.9800
C43_1 H43B_1 0.9800
C43_1 H43C_1 0.9800
C44_1 H44A_1 0.9800
C44_1 H44B_1 0.9800
C44_1 H44C_1 0.9800
C51_1 C56_1 1.48(3)
C51_1 C52_1 1.53(3)
C51_1 H51_1 1.0000
C52_1 C53_1 1.51(3)
C52_1 H52_1 1.0000
C53_1 C54_1 1.57(4)
C53_1 H53A_1 0.9900
C53_1 H53B_1 0.9900
C54_1 C55_1 1.49(4)
C54_1 H54A_1 0.9900
C54_1 H54B_1 0.9900
C55_1 C56_1 1.51(4)
C55_1 H55A_1 0.9900
C55_1 H55B_1 0.9900
C56_1 H56A_1 0.9900
C56_1 H56B_1 0.9900
Ni2_2 N21_2 1.907(18)
Ni2_2 N41_2 2.087(19)
Ni2_2 N11_2 2.178(16)
Ni2_2 I3_2 2.614(3)
Ni2_2 I4_2 2.638(3)
N11_2 C12_2 1.35(2)
N11_2 C20_2 1.38(2)
C12_2 C13_2 1.39(2)
C12_2 C21_2 1.46(2)
C13_2 C14_2 1.36(3)
C13_2 H13_2 0.9500
C14_2 C15_2 1.42(3)
C14_2 H14_2 0.9500
C15_2 C16_2 1.38(3)
C15_2 C20_2 1.43(2)
C16_2 C17_2 1.42(3)
C16_2 H16_2 0.9500
C17_2 C18_2 1.34(3)
C17_2 H17_2 0.9500
C18_2 C19_2 1.38(3)
C18_2 H18_2 0.9500
C19_2 C20_2 1.42(2)
C19_2 C22_2 1.53(2)
C21_2 N21_2 1.27(2)
C21_2 H21_2 0.9500
N21_2 C51_2 1.43(3)
C22_2 C23_2 1.51(3)
C22_2 C24_2 1.53(3)
C22_2 H22_2 1.0000
C23_2 H23A_2 0.9800
C23_2 H23B_2 0.9800
C23_2 H23C_2 0.9800
C24_2 H24A_2 0.9800
C24_2 H24B_2 0.9800
C24_2 H24C_2 0.9800
N31_2 C32_2 1.28(2)
N31_2 C40_2 1.36(2)
C32_2 C33_2 1.42(2)
C32_2 C41_2 1.48(2)
C33_2 C34_2 1.39(2)
C33_2 H33A_2 0.9500
C34_2 C35_2 1.38(2)
C34_2 H34_2 0.9500
C35_2 C40_2 1.41(2)
C35_2 C36_2 1.41(2)
C36_2 C37_2 1.35(3)
C36_2 H36_2 0.9500
C37_2 C38_2 1.38(3)
C37_2 H37_2 0.9500
C38_2 C39_2 1.39(3)
C38_2 H38_2 0.9500
C39_2 C40_2 1.42(3)
C39_2 C42_2 1.49(3)
C41_2 N41_2 1.27(2)
C41_2 H41_2 0.9500
N41_2 C52_2 1.49(3)
C42_2 C44_2 1.52(5)
C42_2 C43_2 1.58(4)
C42_2 H42_2 1.0000
C43_2 H43A_2 0.9800
C43_2 H43B_2 0.9800
C43_2 H43C_2 0.9800
C44_2 H44A_2 0.9800
C44_2 H44B_2 0.9800
C44_2 H44C_2 0.9800
C51_2 C56_2 1.50(4)
C51_2 C52_2 1.51(3)
C51_2 H51_2 1.0000
C52_2 C53_2 1.55(4)
C52_2 H52_2 1.0000
C53_2 C54_2 1.56(4)
C53_2 H53A_2 0.9900
C53_2 H53B_2 0.9900
C54_2 C55_2 1.55(4)
C54_2 H54A_2 0.9900
C54_2 H54B_2 0.9900
C55_2 C56_2 1.52(4)
C55_2 H55A_2 0.9900
C55_2 H55B_2 0.9900
C56_2 H56A_2 0.9900
C56_2 H56B_2 0.9900

loop_
_geom_torsion_atom_site_label_1
_geom_torsion_atom_site_label_2
_geom_torsion_atom_site_label_3
_geom_torsion_atom_site_label_4
_geom_torsion
N21_1 Ni1_1 N11_1 C12_1 2.8(14)
N41_1 Ni1_1 N11_1 C12_1 -15(3)
I1_1 Ni1_1 N11_1 C12_1 -99.0(14)
I2_1 Ni1_1 N11_1 C12_1 96.4(14)
N21_1 Ni1_1 N11_1 C20_1 -173(2)
N41_1 Ni1_1 N11_1 C20_1 168(2)
I1_1 Ni1_1 N11_1 C20_1 85(2)
I2_1 Ni1_1 N11_1 C20_1 -80(2)
C20_1 N11_1 C12_1 C13_1 -3(4)
Ni1_1 N11_1 C12_1 C13_1 180(2)
C20_1 N11_1 C12_1 C21_1 173(2)
Ni1_1 N11_1 C12_1 C21_1 -4(2)
N11_1 C12_1 C13_1 C14_1 -2(4)
C21_1 C12_1 C13_1 C14_1 -177(3)
C12_1 C13_1 C14_1 C15_1 1(5)
C13_1 C14_1 C15_1 C16_1 177(3)
C13_1 C14_1 C15_1 C20_1 4(4)
C14_1 C15_1 C16_1 C17_1 177(3)
C20_1 C15_1 C16_1 C17_1 -11(4)
C15_1 C16_1 C17_1 C18_1 9(4)
C16_1 C17_1 C18_1 C19_1 -3(5)
C17_1 C18_1 C19_1 C20_1 -1(4)
C17_1 C18_1 C19_1 C22_1 -179(3)
C12_1 N11_1 C20_1 C19_1 -180(2)
Ni1_1 N11_1 C20_1 C19_1 -4(4)
C12_1 N11_1 C20_1 C15_1 8(3)
Ni1_1 N11_1 C20_1 C15_1 -175.8(17)
C18_1 C19_1 C20_1 N11_1 -172(2)
C22_1 C19_1 C20_1 N11_1 5(4)
C18_1 C19_1 C20_1 C15_1 0(4)
C22_1 C19_1 C20_1 C15_1 177(2)
C16_1 C15_1 C20_1 N11_1 178(2)
C14_1 C15_1 C20_1 N11_1 -9(4)
C16_1 C15_1 C20_1 C19_1 6(4)
C14_1 C15_1 C20_1 C19_1 179(2)
N11_1 C12_1 C21_1 N21_1 5(3)
C13_1 C12_1 C21_1 N21_1 -180(2)
C12_1 C21_1 N21_1 C51_1 -175(2)
C12_1 C21_1 N21_1 Ni1_1 -2(3)
N41_1 Ni1_1 N21_1 C21_1 174.7(17)
N11_1 Ni1_1 N21_1 C21_1 -0.6(16)
I1_1 Ni1_1 N21_1 C21_1 88.8(16)
I2_1 Ni1_1 N21_1 C21_1 -91.8(16)
N41_1 Ni1_1 N21_1 C51_1 -11.4(14)
N11_1 Ni1_1 N21_1 C51_1 173.4(15)
I1_1 Ni1_1 N21_1 C51_1 -97.3(13)
I2_1 Ni1_1 N21_1 C51_1 82.1(13)
C18_1 C19_1 C22_1 C23_1 61(3)
C20_1 C19_1 C22_1 C23_1 -117(3)
C18_1 C19_1 C22_1 C24_1 -64(3)
C20_1 C19_1 C22_1 C24_1 118(3)
C40_1 N31_1 C32_1 C33_1 -3(4)
C40_1 N31_1 C32_1 C41_1 179(2)
N31_1 C32_1 C33_1 C34_1 4(4)
C41_1 C32_1 C33_1 C34_1 -178(2)
C32_1 C33_1 C34_1 C35_1 -7(4)
C33_1 C34_1 C35_1 C40_1 9(4)
C33_1 C34_1 C35_1 C36_1 176(3)
C34_1 C35_1 C36_1 C37_1 -166(3)
C40_1 C35_1 C36_1 C37_1 1(4)
C35_1 C36_1 C37_1 C38_1 -19(4)
C36_1 C37_1 C38_1 C39_1 30(4)
C37_1 C38_1 C39_1 C40_1 -19(4)
C37_1 C38_1 C39_1 C42_1 168(3)
C32_1 N31_1 C40_1 C35_1 5(4)
C32_1 N31_1 C40_1 C39_1 -179(2)
C34_1 C35_1 C40_1 N31_1 -8(4)
C36_1 C35_1 C40_1 N31_1 -176(3)
C34_1 C35_1 C40_1 C39_1 176(3)
C36_1 C35_1 C40_1 C39_1 9(4)
C38_1 C39_1 C40_1 N31_1 -176(2)
C42_1 C39_1 C40_1 N31_1 -3(4)
C38_1 C39_1 C40_1 C35_1 0(4)
C42_1 C39_1 C40_1 C35_1 173(3)
N31_1 C32_1 C41_1 N41_1 -177(2)
C33_1 C32_1 C41_1 N41_1 4(4)
C32_1 C41_1 N41_1 C52_1 -177(2)
C32_1 C41_1 N41_1 Ni1_1 0(4)
N21_1 Ni1_1 N41_1 C41_1 166(2)
N11_1 Ni1_1 N41_1 C41_1 -176(2)
I1_1 Ni1_1 N41_1 C41_1 -92(2)
I2_1 Ni1_1 N41_1 C41_1 73(2)
N21_1 Ni1_1 N41_1 C52_1 -16.5(12)
N11_1 Ni1_1 N41_1 C52_1 2(3)
I1_1 Ni1_1 N41_1 C52_1 85.8(11)
I2_1 Ni1_1 N41_1 C52_1 -109.8(11)
C38_1 C39_1 C42_1 C44_1 -58(4)
C40_1 C39_1 C42_1 C44_1 129(3)
C38_1 C39_1 C42_1 C43_1 59(4)
C40_1 C39_1 C42_1 C43_1 -114(3)
C21_1 N21_1 C51_1 C56_1 -28(3)
Ni1_1 N21_1 C51_1 C56_1 158.5(16)
C21_1 N21_1 C51_1 C52_1 -150(2)
Ni1_1 N21_1 C51_1 C52_1 36(2)
N21_1 C51_1 C52_1 C53_1 179.8(18)
C56_1 C51_1 C52_1 C53_1 55(3)
N21_1 C51_1 C52_1 N41_1 -48(2)
C56_1 C51_1 C52_1 N41_1 -172.6(18)
C41_1 N41_1 C52_1 C53_1 -13(3)
Ni1_1 N41_1 C52_1 C53_1 168.9(16)
C41_1 N41_1 C52_1 C51_1 -141.8(19)
Ni1_1 N41_1 C52_1 C51_1 40.0(17)
C51_1 C52_1 C53_1 C54_1 -51(3)
N41_1 C52_1 C53_1 C54_1 -178.1(19)
C52_1 C53_1 C54_1 C55_1 53(3)
C53_1 C54_1 C55_1 C56_1 -54(3)
N21_1 C51_1 C56_1 C55_1 -175(2)
C52_1 C51_1 C56_1 C55_1 -57(3)
C54_1 C55_1 C56_1 C51_1 57(3)
N21_2 Ni2_2 N11_2 C12_2 8.7(14)
N41_2 Ni2_2 N11_2 C12_2 -12(3)
I3_2 Ni2_2 N11_2 C12_2 -96.5(14)
I4_2 Ni2_2 N11_2 C12_2 101.0(14)
N21_2 Ni2_2 N11_2 C20_2 -175(2)
N41_2 Ni2_2 N11_2 C20_2 164(2)
I3_2 Ni2_2 N11_2 C20_2 80(2)
I4_2 Ni2_2 N11_2 C20_2 -83(2)
C20_2 N11_2 C12_2 C13_2 -5(3)
Ni2_2 N11_2 C12_2 C13_2 172(2)
C20_2 N11_2 C12_2 C21_2 174(2)
Ni2_2 N11_2 C12_2 C21_2 -10(2)
N11_2 C12_2 C13_2 C14_2 5(4)
C21_2 C12_2 C13_2 C14_2 -173(2)
C12_2 C13_2 C14_2 C15_2 -4(4)
C13_2 C14_2 C15_2 C16_2 179(3)
C13_2 C14_2 C15_2 C20_2 4(4)
C14_2 C15_2 C16_2 C17_2 -175(3)
C20_2 C15_2 C16_2 C17_2 0(4)
C15_2 C16_2 C17_2 C18_2 -9(4)
C16_2 C17_2 C18_2 C19_2 12(5)
C17_2 C18_2 C19_2 C20_2 -5(5)
C17_2 C18_2 C19_2 C22_2 174(3)
C12_2 N11_2 C20_2 C19_2 179(2)
Ni2_2 N11_2 C20_2 C19_2 3(3)
C12_2 N11_2 C20_2 C15_2 4(3)
Ni2_2 N11_2 C20_2 C15_2 -171.6(19)
C18_2 C19_2 C20_2 N11_2 -179(2)
C22_2 C19_2 C20_2 N11_2 2(3)
C18_2 C19_2 C20_2 C15_2 -4(3)
C22_2 C19_2 C20_2 C15_2 176(2)
C16_2 C15_2 C20_2 N11_2 -179(2)
C14_2 C15_2 C20_2 N11_2 -4(4)
C16_2 C15_2 C20_2 C19_2 7(4)
C14_2 C15_2 C20_2 C19_2 -178(2)
N11_2 C12_2 C21_2 N21_2 5(3)
C13_2 C12_2 C21_2 N21_2 -176(2)
C12_2 C21_2 N21_2 C51_2 -178(2)
C12_2 C21_2 N21_2 Ni2_2 3(3)
N41_2 Ni2_2 N21_2 C21_2 167.2(17)
N11_2 Ni2_2 N21_2 C21_2 -6.8(16)
I3_2 Ni2_2 N21_2 C21_2 79.9(16)
I4_2 Ni2_2 N21_2 C21_2 -102.0(16)
N41_2 Ni2_2 N21_2 C51_2 -11.2(16)
N11_2 Ni2_2 N21_2 C51_2 174.8(17)
I3_2 Ni2_2 N21_2 C51_2 -98.6(16)
I4_2 Ni2_2 N21_2 C51_2 79.6(16)
C18_2 C19_2 C22_2 C23_2 58(3)
C20_2 C19_2 C22_2 C23_2 -123(3)
C18_2 C19_2 C22_2 C24_2 -68(3)
C20_2 C19_2 C22_2 C24_2 112(3)
C40_2 N31_2 C32_2 C33_2 0(4)
C40_2 N31_2 C32_2 C41_2 -172(2)
N31_2 C32_2 C33_2 C34_2 1(4)
C41_2 C32_2 C33_2 C34_2 173(2)
C32_2 C33_2 C34_2 C35_2 -5(4)
C33_2 C34_2 C35_2 C40_2 8(4)
C33_2 C34_2 C35_2 C36_2 178(3)
C34_2 C35_2 C36_2 C37_2 -180(3)
C40_2 C35_2 C36_2 C37_2 -10(4)
C35_2 C36_2 C37_2 C38_2 3(5)
C36_2 C37_2 C38_2 C39_2 17(5)
C37_2 C38_2 C39_2 C40_2 -26(4)
C37_2 C38_2 C39_2 C42_2 174(3)
C32_2 N31_2 C40_2 C35_2 2(4)
C32_2 N31_2 C40_2 C39_2 -173(3)
C34_2 C35_2 C40_2 N31_2 -6(4)
C36_2 C35_2 C40_2 N31_2 -176(3)
C34_2 C35_2 C40_2 C39_2 169(3)
C36_2 C35_2 C40_2 C39_2 -1(4)
C38_2 C39_2 C40_2 N31_2 -168(2)
C42_2 C39_2 C40_2 N31_2 -6(4)
C38_2 C39_2 C40_2 C35_2 17(4)
C42_2 C39_2 C40_2 C35_2 178(3)
N31_2 C32_2 C41_2 N41_2 -171(2)
C33_2 C32_2 C41_2 N41_2 16(4)
C32_2 C41_2 N41_2 C52_2 -176(2)
C32_2 C41_2 N41_2 Ni2_2 0(4)
N21_2 Ni2_2 N41_2 C41_2 169(2)
N11_2 Ni2_2 N41_2 C41_2 -170(2)
I3_2 Ni2_2 N41_2 C41_2 -85(2)
I4_2 Ni2_2 N41_2 C41_2 77(2)
N21_2 Ni2_2 N41_2 C52_2 -14.4(14)
N11_2 Ni2_2 N41_2 C52_2 7(3)
I3_2 Ni2_2 N41_2 C52_2 90.7(13)
I4_2 Ni2_2 N41_2 C52_2 -107.3(13)
C38_2 C39_2 C42_2 C44_2 61(4)
C40_2 C39_2 C42_2 C44_2 -98(4)
C38_2 C39_2 C42_2 C43_2 -58(5)
C40_2 C39_2 C42_2 C43_2 144(3)
C21_2 N21_2 C51_2 C56_2 -16(4)
Ni2_2 N21_2 C51_2 C56_2 162.0(18)
C21_2 N21_2 C51_2 C52_2 -145(2)
Ni2_2 N21_2 C51_2 C52_2 34(2)
C41_2 N41_2 C52_2 C51_2 -147(2)
Ni2_2 N41_2 C52_2 C51_2 36(2)
C41_2 N41_2 C52_2 C53_2 -20(3)
Ni2_2 N41_2 C52_2 C53_2 162.6(18)
N21_2 C51_2 C52_2 N41_2 -44(2)
C56_2 C51_2 C52_2 N41_2 -175(2)
N21_2 C51_2 C52_2 C53_2 -173(2)
C56_2 C51_2 C52_2 C53_2 56(3)
N41_2 C52_2 C53_2 C54_2 179(2)
C51_2 C52_2 C53_2 C54_2 -55(3)
C52_2 C53_2 C54_2 C55_2 53(3)
C53_2 C54_2 C55_2 C56_2 -54(3)
N21_2 C51_2 C56_2 C55_2 -179(2)
C52_2 C51_2 C56_2 C55_2 -54(3)
C54_2 C55_2 C56_2 C51_2 53(3)
